data_7203064
loop_
_publ_author_name
'Lehane, K. Niamh'
'Moynihan, Edmond J. A.'
'Brondel, Nicolas'
'Lawrence, Simon E.'
'Maguire, Anita R.'

_publ_section_title
;
 Impact of sulfur substituents on the C--H&#x22EF;O interaction of
 terminal alkynes in crystal engineering
;
_journal_issue 11
_journal_name_full CrystEngComm
_journal_page_first 1041
_journal_paper_doi 10.1039/b709261j
_journal_volume 9
_journal_year 2007
_chemical_absolute_configuration unk
_chemical_formula_moiety 'C11 H12 O3 S'
_chemical_formula_sum 'C11 H12 O3 S'
_chemical_formula_weight 224.27
_chemical_name_systematic
;
?
;
_space_group_IT_number 19
_symmetry_cell_setting orthorhombic
_symmetry_space_group_name_Hall 'P 2ac 2ab'
_symmetry_space_group_name_H-M 'P 21 21 21'
_atom_sites_solution_hydrogens geom
_atom_sites_solution_primary direct
_atom_sites_solution_secondary difmap
_audit_creation_method SHELXL-97
_cell_angle_alpha 90.00
_cell_angle_beta 90.00
_cell_angle_gamma 90.00
_cell_formula_units_Z 4
_cell_length_a 6.5860(2)
_cell_length_b 10.1867(3)
_cell_length_c 16.9358(6)
_cell_measurement_reflns_used 4794
_cell_measurement_temperature 240(2)
_cell_measurement_theta_max 27.48
_cell_measurement_theta_min 1.00
_cell_volume 1136.22(6)
_computing_cell_refinement 'HKL Scalepack (Otwinowski & Minor 1997)'
_computing_data_collection 'Collect (Nonius B.V. 1998)'
_computing_data_reduction
;
HKL Denzo and Scalepack (Otwinowski & Minor 1997)
;
_computing_molecular_graphics 'PLATON (Spek, 2000)'
_computing_publication_material 'SHELXL-97; PLATON'
_computing_structure_refinement 'SHELXL-97 (Sheldrick, 1997)'
_computing_structure_solution 'SIR-92 (Altomare et al. 1994)'
_diffrn_ambient_temperature 240(2)
_diffrn_measured_fraction_theta_full 0.996
_diffrn_measured_fraction_theta_max 0.996
_diffrn_measurement_device_type 'Nonius Kappa CCD'
_diffrn_measurement_method 'Thin slice \w and \f scans'
_diffrn_radiation_source 'fine-focus sealed tube'
_diffrn_radiation_type MoK\a
_diffrn_radiation_wavelength 0.71073
_diffrn_reflns_av_R_equivalents 0.0407
_diffrn_reflns_av_sigmaI/netI 0.0413
_diffrn_reflns_limit_h_max 8
_diffrn_reflns_limit_h_min -6
_diffrn_reflns_limit_k_max 13
_diffrn_reflns_limit_k_min -9
_diffrn_reflns_limit_l_max 21
_diffrn_reflns_limit_l_min -21
_diffrn_reflns_number 6747
_diffrn_reflns_theta_full 27.45
_diffrn_reflns_theta_max 27.45
_diffrn_reflns_theta_min 3.68
_exptl_absorpt_coefficient_mu 0.269
_exptl_absorpt_correction_T_max 0.975
_exptl_absorpt_correction_T_min 0.918
_exptl_absorpt_correction_type multi-scan
_exptl_crystal_colour colourless
_exptl_crystal_density_diffrn 1.311
_exptl_crystal_density_method 'not measured'
_exptl_crystal_description blocks
_exptl_crystal_F_000 472
_exptl_crystal_size_max 0.28
_exptl_crystal_size_mid 0.12
_exptl_crystal_size_min 0.10
_refine_diff_density_max 0.165
_refine_diff_density_min -0.324
_refine_diff_density_rms 0.055
_refine_ls_abs_structure_details 'Flack H D (1983), Acta Cryst. A39, 876-881'
_refine_ls_abs_structure_Flack 0.47(11)
_refine_ls_extinction_method none
_refine_ls_goodness_of_fit_ref 1.037
_refine_ls_hydrogen_treatment constr
_refine_ls_matrix_type full
_refine_ls_number_parameters 138
_refine_ls_number_reflns 1514
_refine_ls_number_restraints 0
_refine_ls_restrained_S_all 1.037
_refine_ls_R_factor_all 0.0440
_refine_ls_R_factor_gt 0.0325
_refine_ls_shift/su_max 0.000
_refine_ls_shift/su_mean 0.000
_refine_ls_structure_factor_coef Fsqd
_refine_ls_weighting_details 'calc w=1/[\s^2^(Fo^2^)+(0.0375P)^2^+0.2329P] where P=(Fo^2^+2Fc^2^)/3'
_refine_ls_weighting_scheme calc
_refine_ls_wR_factor_gt 0.0753
_refine_ls_wR_factor_ref 0.0800
_reflns_number_gt 1333
_reflns_number_total 1514
_reflns_threshold_expression >2sigma(I)
_cod_data_source_file b709261j.txt
_cod_data_source_block Compound8
_cod_database_code 7203064

loop_
_symmetry_equiv_pos_as_xyz
'x, y, z'
'-x+1/2, -y, z+1/2'
'x+1/2, -y+1/2, -z'
'-x, y+1/2, -z+1/2'

loop_
_atom_site_label
_atom_site_type_symbol
_atom_site_fract_x
_atom_site_fract_y
_atom_site_fract_z
_atom_site_U_iso_or_equiv
_atom_site_adp_type
_atom_site_occupancy
_atom_site_symmetry_multiplicity
_atom_site_calc_flag
_atom_site_refinement_flags
_atom_site_disorder_assembly
_atom_site_disorder_group
C1 C 1.1446(5) 0.7755(3) 0.03797(17) 0.0555(7) Uani 1 1 d . . .
H1 H 1.1666 0.6884 0.0219 0.067 Uiso 1 1 calc R . .
C2 C 1.1171(4) 0.8840(2) 0.05792(15) 0.0410(6) Uani 1 1 d . . .
C3 C 1.0949(4) 1.0222(2) 0.07976(14) 0.0365(5) Uani 1 1 d . . .
H3 H 1.1737 1.0382 0.1286 0.044 Uiso 1 1 calc R . .
C4 C 1.1720(5) 1.1151(3) 0.01568(15) 0.0536(7) Uani 1 1 d . . .
H4A H 1.1037 1.0958 -0.0337 0.080 Uiso 1 1 calc R . .
H4B H 1.3172 1.1033 0.0091 0.080 Uiso 1 1 calc R . .
H4C H 1.1442 1.2051 0.0310 0.080 Uiso 1 1 calc R . .
S5 S 0.83153(9) 1.06115(5) 0.09878(3) 0.03469(16) Uani 1 1 d . . .
O6 O 0.7140(3) 1.02601(17) 0.03031(10) 0.0448(5) Uani 1 1 d . . .
O7 O 0.8267(3) 1.19572(15) 0.12411(10) 0.0459(4) Uani 1 1 d . . .
C8 C 0.7518(4) 0.9602(2) 0.17743(13) 0.0366(5) Uani 1 1 d . . .
C9 C 0.5789(4) 0.8833(3) 0.16656(17) 0.0471(6) Uani 1 1 d . . .
H9 H 0.5154 0.8803 0.1169 0.057 Uiso 1 1 calc R . .
C10 C 0.5010(5) 0.8116(3) 0.22882(18) 0.0610(8) Uani 1 1 d . . .
H10 H 0.3830 0.7609 0.2221 0.073 Uiso 1 1 calc R . .
C11 C 0.5977(5) 0.8151(3) 0.30067(19) 0.0636(9) Uani 1 1 d . . .
H11 H 0.5449 0.7658 0.3429 0.076 Uiso 1 1 calc R . .
C12 C 0.7698(5) 0.8890(3) 0.31240(16) 0.0578(8) Uani 1 1 d . . .
H12 H 0.8336 0.8892 0.3620 0.069 Uiso 1 1 calc R . .
C13 C 0.8496(4) 0.9634(2) 0.25094(14) 0.0429(6) Uani 1 1 d . . .
O14 O 1.0160(3) 1.03992(19) 0.25668(10) 0.0550(5) Uani 1 1 d . . .
C15 C 1.1284(6) 1.0381(3) 0.32946(15) 0.0659(9) Uani 1 1 d . . .
H15A H 1.1717 0.9490 0.3408 0.099 Uiso 1 1 calc R . .
H15B H 1.0427 1.0696 0.3720 0.099 Uiso 1 1 calc R . .
H15C H 1.2465 1.0944 0.3247 0.099 Uiso 1 1 calc R . .

loop_
_atom_site_aniso_label
_atom_site_aniso_U_11
_atom_site_aniso_U_22
_atom_site_aniso_U_33
_atom_site_aniso_U_23
_atom_site_aniso_U_13
_atom_site_aniso_U_12
C1 0.0449(16) 0.0448(14) 0.0769(19) -0.0113(13) 0.0046(16) 0.0050(13)
C2 0.0318(13) 0.0450(13) 0.0461(13) -0.0013(11) 0.0035(11) 0.0033(10)
C3 0.0312(11) 0.0390(12) 0.0393(13) -0.0017(9) 0.0021(10) 0.0013(10)
C4 0.0539(16) 0.0533(14) 0.0535(15) 0.0061(12) 0.0145(17) -0.0022(15)
S5 0.0330(3) 0.0346(3) 0.0364(3) 0.0026(2) 0.0009(3) 0.0050(2)
O6 0.0413(11) 0.0522(10) 0.0409(8) 0.0045(7) -0.0069(8) 0.0021(8)
O7 0.0516(10) 0.0330(8) 0.0530(10) 0.0004(7) 0.0049(10) 0.0089(8)
C8 0.0320(11) 0.0388(12) 0.0390(12) 0.0042(10) 0.0061(10) 0.0039(11)
C9 0.0326(13) 0.0526(14) 0.0561(15) 0.0026(13) 0.0030(13) 0.0002(12)
C10 0.0395(15) 0.0649(18) 0.079(2) 0.0107(17) 0.0147(17) -0.0066(15)
C11 0.059(2) 0.0677(19) 0.0638(18) 0.0213(16) 0.0196(17) -0.0027(17)
C12 0.0620(19) 0.0657(17) 0.0459(15) 0.0154(13) 0.0078(15) 0.0047(15)
C13 0.0429(14) 0.0442(13) 0.0416(12) 0.0057(10) 0.0049(12) 0.0028(13)
O14 0.0597(12) 0.0652(12) 0.0400(9) 0.0096(9) -0.0095(9) -0.0153(12)
C15 0.078(2) 0.0752(19) 0.0446(15) -0.0005(14) -0.0172(16) -0.0101(19)

loop_
_atom_type_symbol
_atom_type_description
_atom_type_scat_dispersion_real
_atom_type_scat_dispersion_imag
_atom_type_scat_source
C C 0.0033 0.0016 'International Tables Vol C Tables 4.2.6.8 and 6.1.1.4'
H H 0.0000 0.0000 'International Tables Vol C Tables 4.2.6.8 and 6.1.1.4'
O O 0.0106 0.0060 'International Tables Vol C Tables 4.2.6.8 and 6.1.1.4'
S S 0.1246 0.1234 'International Tables Vol C Tables 4.2.6.8 and 6.1.1.4'

loop_
_geom_angle_atom_site_label_1
_geom_angle_atom_site_label_2
_geom_angle_atom_site_label_3
_geom_angle
_geom_angle_site_symmetry_1
_geom_angle_site_symmetry_3
_geom_angle_publ_flag
C2 C1 H1 180.0 . . ?
C1 C2 C3 176.1(3) . . ?
C2 C3 C4 112.5(2) . . ?
C2 C3 S5 110.61(18) . . ?
C4 C3 S5 108.04(18) . . ?
C2 C3 H3 108.5 . . ?
C4 C3 H3 108.5 . . ?
S5 C3 H3 108.5 . . ?
C3 C4 H4A 109.5 . . ?
C3 C4 H4B 109.5 . . ?
H4A C4 H4B 109.5 . . ?
C3 C4 H4C 109.5 . . ?
H4A C4 H4C 109.5 . . ?
H4B C4 H4C 109.5 . . ?
O7 S5 O6 117.77(11) . . ?
O7 S5 C8 108.94(11) . . ?
O6 S5 C8 107.68(11) . . ?
O7 S5 C3 106.49(12) . . ?
O6 S5 C3 108.52(11) . . ?
C8 S5 C3 106.98(11) . . ?
C9 C8 C13 120.4(2) . . ?
C9 C8 S5 118.10(19) . . ?
C13 C8 S5 121.36(19) . . ?
C10 C9 C8 120.0(3) . . ?
C10 C9 H9 120.0 . . ?
C8 C9 H9 120.0 . . ?
C11 C10 C9 119.3(3) . . ?
C11 C10 H10 120.3 . . ?
C9 C10 H10 120.3 . . ?
C10 C11 C12 121.6(3) . . ?
C10 C11 H11 119.2 . . ?
C12 C11 H11 119.2 . . ?
C11 C12 C13 120.1(3) . . ?
C11 C12 H12 119.9 . . ?
C13 C12 H12 119.9 . . ?
O14 C13 C12 124.6(3) . . ?
O14 C13 C8 116.8(2) . . ?
C12 C13 C8 118.6(3) . . ?
C13 O14 C15 118.2(2) . . ?
O14 C15 H15A 109.5 . . ?
O14 C15 H15B 109.5 . . ?
H15A C15 H15B 109.5 . . ?
O14 C15 H15C 109.5 . . ?
H15A C15 H15C 109.5 . . ?
H15B C15 H15C 109.5 . . ?

loop_
_geom_bond_atom_site_label_1
_geom_bond_atom_site_label_2
_geom_bond_distance
_geom_bond_site_symmetry_2
_geom_bond_publ_flag
C1 C2 1.170(3) . ?
C1 H1 0.9400 . ?
C2 C3 1.462(3) . ?
C3 C4 1.527(3) . ?
C3 S5 1.809(2) . ?
C3 H3 0.9900 . ?
C4 H4A 0.9700 . ?
C4 H4B 0.9700 . ?
C4 H4C 0.9700 . ?
S5 O7 1.4368(16) . ?
S5 O6 1.4393(17) . ?
S5 C8 1.763(2) . ?
C8 C9 1.394(3) . ?
C8 C13 1.402(3) . ?
C9 C10 1.382(4) . ?
C9 H9 0.9400 . ?
C10 C11 1.374(5) . ?
C10 H10 0.9400 . ?
C11 C12 1.375(5) . ?
C11 H11 0.9400 . ?
C12 C13 1.391(4) . ?
C12 H12 0.9400 . ?
C13 O14 1.348(3) . ?
O14 C15 1.438(3) . ?
C15 H15A 0.9700 . ?
C15 H15B 0.9700 . ?
C15 H15C 0.9700 . ?

loop_
_geom_torsion_atom_site_label_1
_geom_torsion_atom_site_label_2
_geom_torsion_atom_site_label_3
_geom_torsion_atom_site_label_4
_geom_torsion
_geom_torsion_site_symmetry_1
_geom_torsion_site_symmetry_2
_geom_torsion_site_symmetry_3
_geom_torsion_site_symmetry_4
_geom_torsion_publ_flag
C2 C3 S5 O7 176.68(17) . . . . ?
C4 C3 S5 O7 -59.72(18) . . . . ?
C2 C3 S5 O6 -55.6(2) . . . . ?
C4 C3 S5 O6 67.98(18) . . . . ?
C2 C3 S5 C8 60.3(2) . . . . ?
C4 C3 S5 C8 -176.10(17) . . . . ?
O7 S5 C8 C9 119.0(2) . . . . ?
O6 S5 C8 C9 -9.8(2) . . . . ?
C3 S5 C8 C9 -126.3(2) . . . . ?
O7 S5 C8 C13 -56.4(2) . . . . ?
O6 S5 C8 C13 174.8(2) . . . . ?
C3 S5 C8 C13 58.3(2) . . . . ?
C13 C8 C9 C10 1.1(4) . . . . ?
S5 C8 C9 C10 -174.4(2) . . . . ?
C8 C9 C10 C11 -1.2(4) . . . . ?
C9 C10 C11 C12 0.4(5) . . . . ?
C10 C11 C12 C13 0.5(5) . . . . ?
C11 C12 C13 O14 179.3(3) . . . . ?
C11 C12 C13 C8 -0.5(4) . . . . ?
C9 C8 C13 O14 179.9(2) . . . . ?
S5 C8 C13 O14 -4.8(3) . . . . ?
C9 C8 C13 C12 -0.3(4) . . . . ?
S5 C8 C13 C12 175.1(2) . . . . ?
C12 C13 O14 C15 4.6(4) . . . . ?
C8 C13 O14 C15 -175.5(2) . . . . ?

loop_
_cod_related_entry_id
_cod_related_entry_database
_cod_related_entry_code
1 ChemSpider 30653664
